data_7118206
loop_
_publ_author_name
'Han, Ying'
'Meng, Zheng'
'Chen, Chuan-Feng'

_publ_section_title
;
 Acid/base controllable complexation of a triptycene-derived
 macrotricyclic host and protonated 4,4'-bipyridinium/pyridinium salts.
;
_journal_issue 3
_journal_name_full 'Chemical communications (Cambridge, England)'
_journal_page_first 590
_journal_page_last 593
_journal_paper_doi 10.1039/c5cc08166a
_journal_volume 52
_journal_year 2016
_chemical_formula_moiety 'C68 H76 O16, 2(C12 H12 N O), 2(F6 P), 2(H2 O)'
_chemical_formula_sum 'C92 H104 F12 N2 O20 P2'
_chemical_formula_weight 1847.71
_chemical_name_systematic
;
 ?
;
_space_group_crystal_system triclinic
_space_group_IT_number 2
_space_group_name_Hall '-P 1'
_space_group_name_H-M_alt 'P -1'
_symmetry_space_group_name_Hall '-P 1'
_symmetry_space_group_name_H-M 'P -1'
_atom_sites_solution_hydrogens mixed
_atom_sites_solution_primary direct
_audit_creation_date 2015-08-14
_audit_creation_method
;
Olex2 1.2
(compiled 2015.01.26 svn.r3150 for OlexSys, GUI svn.r4998)
;
_audit_update_record
;
2015-09-28 deposited with the CCDC.
2015-11-02 downloaded from the CCDC.
;
_cell_angle_alpha 108.815(19)
_cell_angle_beta 93.025(12)
_cell_angle_gamma 100.752(11)
_cell_formula_units_Z 1
_cell_length_a 12.778(12)
_cell_length_b 12.983(14)
_cell_length_c 14.022(14)
_cell_measurement_reflns_used 7692
_cell_measurement_temperature 173.1500
_cell_measurement_theta_max 27.4441
_cell_measurement_theta_min 1.5457
_cell_volume 2147(4)
_computing_cell_refinement 'CrystalClear (Rigaku Inc., 2007)'
_computing_data_collection 'CrystalClear (Rigaku Inc., 2007)'
_computing_data_reduction 'CrystalClear (Rigaku Inc., 2007)'
_computing_molecular_graphics 'Olex2 (Dolomanov et al., 2009)'
_computing_publication_material 'CIFTAB (Sheldrick, 2013)'
_computing_structure_refinement 'SHELXL (Sheldrick, 2014)'
_computing_structure_solution
;
'SHELXT (Sheldrick, 2014)'
;
_diffrn_ambient_temperature 173.1500
_diffrn_detector_area_resol_mean 28.5714
_diffrn_measured_fraction_theta_full 0.997
_diffrn_measured_fraction_theta_max 0.987
_diffrn_measurement_details
;
scan:
    Number of images: 360
               Slice: -110.0000 - 70.0000
         Image width: 0.5000
            Exp time: 10.0000
       Rotation axis: Omega
               Omega: 0.0000
                 Chi: 45.0000
                 Phi: 90.0000
                 XTD: 45.3505
              2theta: -19.9355
scan:
    Number of images: 336
               Slice: -110.0000 - 58.0000
         Image width: 0.5000
            Exp time: 10.0000
       Rotation axis: Omega
               Omega: 0.0000
                 Chi: 45.0000
                 Phi: 270.0000
                 XTD: 45.3505
              2theta: -19.9355
scan:
    Number of images: 332
               Slice: -110.0000 - 56.0000
         Image width: 0.5000
            Exp time: 10.0000
       Rotation axis: Omega
               Omega: 0.0000
                 Chi: 45.0000
                 Phi: 180.0000
                 XTD: 45.3505
              2theta: -19.9355
scan:
    Number of images: 200
               Slice: -42.5000 - 57.5000
         Image width: 0.5000
            Exp time: 10.0000
       Rotation axis: Omega
               Omega: 0.0000
                 Chi: 45.0000
                 Phi: 0.0000
                 XTD: 45.3505
              2theta: -19.9355
;
_diffrn_measurement_device
;
Saturn724+ (2x2 bin mode)
;
_diffrn_measurement_device_details
;
AFC10: Fixed Chi 2 circle
;
_diffrn_measurement_device_type 'MM007-HF CCD(Saturn 724+)'
_diffrn_measurement_method '\w scans at fixed \c = 45\%'
_diffrn_orient_matrix_type d*Trek
_diffrn_orient_matrix_UB_11 0.0030
_diffrn_orient_matrix_UB_12 -0.0234
_diffrn_orient_matrix_UB_13 -0.0767
_diffrn_orient_matrix_UB_21 0.0237
_diffrn_orient_matrix_UB_22 0.0697
_diffrn_orient_matrix_UB_23 -0.0391
_diffrn_orient_matrix_UB_31 0.0756
_diffrn_orient_matrix_UB_32 0.0011
_diffrn_orient_matrix_UB_33 -0.0070
_diffrn_radiation_detector CCD
_diffrn_radiation_monochromator Confocal
_diffrn_radiation_type MoK\a
_diffrn_radiation_wavelength 0.71073
_diffrn_reflns_av_R_equivalents 0.0885
_diffrn_reflns_av_unetI/netI 0.0791
_diffrn_reflns_laue_measured_fraction_full 0.997
_diffrn_reflns_laue_measured_fraction_max 0.987
_diffrn_reflns_limit_h_max 16
_diffrn_reflns_limit_h_min -16
_diffrn_reflns_limit_k_max 16
_diffrn_reflns_limit_k_min -16
_diffrn_reflns_limit_l_max 18
_diffrn_reflns_limit_l_min -18
_diffrn_reflns_number 29359
_diffrn_reflns_point_group_measured_fraction_full 0.997
_diffrn_reflns_point_group_measured_fraction_max 0.987
_diffrn_reflns_theta_full 26.000
_diffrn_reflns_theta_max 27.385
_diffrn_reflns_theta_min 1.546
_diffrn_source 'Rotating Anode'
_diffrn_source_current 24.0000
_diffrn_source_power 1.2000
_diffrn_source_voltage 50.0000
_exptl_absorpt_coefficient_mu 0.151
_exptl_absorpt_correction_T_max 1.0000
_exptl_absorpt_correction_T_min 0.5920
_exptl_absorpt_correction_type multi-scan
_exptl_absorpt_process_details 'CrystalClear (Rigaku Inc., 2007)'
_exptl_crystal_colour Colorless
_exptl_crystal_density_diffrn 1.429
_exptl_crystal_description block
_exptl_crystal_F_000 968
_exptl_crystal_size_max 0.144
_exptl_crystal_size_mid 0.086
_exptl_crystal_size_min 0.068
_refine_diff_density_max 0.472
_refine_diff_density_min -0.411
_refine_diff_density_rms 0.079
_refine_ls_extinction_method none
_refine_ls_goodness_of_fit_ref 1.525
_refine_ls_hydrogen_treatment constr
_refine_ls_matrix_type full
_refine_ls_number_parameters 583
_refine_ls_number_reflns 9623
_refine_ls_number_restraints 0
_refine_ls_restrained_S_all 1.525
_refine_ls_R_factor_all 0.1081
_refine_ls_R_factor_gt 0.0950
_refine_ls_shift/su_max 0.002
_refine_ls_shift/su_mean 0.000
_refine_ls_structure_factor_coef Fsqd
_refine_ls_weighting_details 'w=1/[\s^2^(Fo^2^)+(0.1000P)^2^] where P=(Fo^2^+2Fc^2^)/3'
_refine_ls_weighting_scheme calc
_refine_ls_wR_factor_gt 0.2632
_refine_ls_wR_factor_ref 0.2738
_reflns_Friedel_coverage 0.000
_reflns_number_gt 8297
_reflns_number_total 9623
_reflns_threshold_expression 'I > 2\s(I)'
_cod_data_source_file c5cc08166a2.cif
_cod_data_source_block mx4011a
_cod_database_code 7118206
_shelxl_version_number 2013-4
_shelx_space_group_comment
;
The symmetry employed for this shelxl refinement is uniquely defined
by the following loop, which should always be used as a source of
symmetry information in preference to the above space-group names.
They are only intended as comments.
;
_diffrn_number_total 9626
_olex2_refinement_description
;
1. Fixed Uiso
 At 1.2 times of:
  All C(H) groups, All C(H,H) groups, All N(H) groups
 At 1.5 times of:
  All C(H,H,H) groups, All O(H,H) groups
2.a Free rotating group:
 O10(H10A,H10B)
2.b Secondary CH2 refined with riding coordinates:
 C17(H17A,H17B), C18(H18A,H18B), C25(H25A,H25B), C26(H26A,H26B), C27(H27A,
 H27B), C28(H28A,H28B), C29(H29A,H29B), C30(H30A,H30B), C31(H31A,H31B),
 C32(H32A,H32B), C33(H33A,H33B), C34(H34A,H34B)
2.c Aromatic/amide H refined with riding coordinates:
 C2(H2), C3(H3), C4(H4), C5(H5), C13(H13), C16(H16), C21(H21), C24(H24),
 N1(H1), C35(H35), C36(H36), C38(H38), C39(H39), C41(H41), C42(H42), C44(H44),
 C45(H45)
2.d Idealised Me refined as rotating group:
 C19(H19A,H19B,H19C), C20(H20A,H20B,H20C), C46(H46A,H46B,H46C)
;
_olex2_submission_special_instructions 'No special instructions were received'

loop_
_space_group_symop_operation_xyz
'x, y, z'
'-x, -y, -z'

loop_
_atom_site_label
_atom_site_type_symbol
_atom_site_fract_x
_atom_site_fract_y
_atom_site_fract_z
_atom_site_U_iso_or_equiv
_atom_site_adp_type
_atom_site_occupancy
_atom_site_site_symmetry_order
_atom_site_calc_flag
_atom_site_refinement_flags_posn
O1 O 0.64274(16) 0.80488(18) 0.11530(16) 0.0365(5) Uani 1 1 d .
O2 O 0.57480(16) 1.00075(17) 0.14280(16) 0.0350(5) Uani 1 1 d .
O3 O 0.12854(18) 0.57503(17) 0.43503(16) 0.0369(5) Uani 1 1 d .
O4 O 0.21420(18) 0.53640(18) 0.61385(17) 0.0396(5) Uani 1 1 d .
O5 O 0.31200(17) 0.75906(17) 0.76318(15) 0.0372(5) Uani 1 1 d .
O6 O 0.06767(19) 0.75867(17) 0.47000(17) 0.0393(5) Uani 1 1 d .
O7 O 0.07545(18) 0.9049(2) 0.67723(17) 0.0439(6) Uani 1 1 d .
O8 O 0.13244(17) 1.09285(18) 0.86219(17) 0.0385(5) Uani 1 1 d .
C1 C 0.1407(2) 0.7011(2) 0.0465(2) 0.0321(6) Uani 1 1 d .
C2 C 0.0584(2) 0.7068(3) -0.0194(2) 0.0338(7) Uani 1 1 d .
H2 H 0.0341 0.7725 -0.0075 0.041 Uiso 1 1 calc R
C3 C 0.0125(2) 0.6127(3) -0.1040(2) 0.0382(7) Uani 1 1 d .
H3 H -0.0433 0.6159 -0.1475 0.046 Uiso 1 1 calc R
C4 C 0.0485(2) 0.5168(3) -0.1229(2) 0.0383(7) Uani 1 1 d .
H4 H 0.0179 0.4554 -0.1798 0.046 Uiso 1 1 calc R
C5 C 0.1316(2) 0.5096(3) -0.0574(2) 0.0348(7) Uani 1 1 d .
H5 H 0.1561 0.4438 -0.0708 0.042 Uiso 1 1 calc R
C6 C 0.1774(2) 0.6018(2) 0.0283(2) 0.0293(6) Uani 1 1 d .
C7 C 0.2654(2) 0.6071(2) 0.1101(2) 0.0299(6) Uani 1 1 d .
C8 C 0.2152(2) 0.6436(2) 0.2101(2) 0.0288(6) Uani 1 1 d .
C9 C 0.1785(2) 0.7420(2) 0.2279(2) 0.0307(6) Uani 1 1 d .
C10 C 0.1969(2) 0.7956(2) 0.1450(2) 0.0293(6) Uani 1 1 d .
C11 C 0.3183(2) 0.8074(2) 0.1350(2) 0.0292(6) Uani 1 1 d .
C12 C 0.3542(2) 0.7089(2) 0.1170(2) 0.0286(6) Uani 1 1 d .
C13 C 0.4619(2) 0.7085(2) 0.1071(2) 0.0314(6) Uani 1 1 d .
H13 H 0.4855 0.6422 0.0934 0.038 Uiso 1 1 calc R
C14 C 0.5351(2) 0.8079(2) 0.1176(2) 0.0323(6) Uani 1 1 d .
C15 C 0.4985(2) 0.9069(2) 0.1345(2) 0.0314(6) Uani 1 1 d .
C16 C 0.3894(2) 0.9065(2) 0.1438(2) 0.0309(6) Uani 1 1 d .
H16 H 0.3647 0.9721 0.1558 0.037 Uiso 1 1 calc R
C17 C 0.6901(2) 0.8263(3) 0.0315(2) 0.0399(7) Uani 1 1 d .
H17A H 0.6806 0.8978 0.0289 0.048 Uiso 1 1 calc R
H17B H 0.6561 0.7690 -0.0317 0.048 Uiso 1 1 calc R
C18 C 0.5354(2) 1.0969(2) 0.1430(2) 0.0360(7) Uani 1 1 d .
H18A H 0.5023 1.1246 0.2042 0.043 Uiso 1 1 calc R
H18B H 0.4818 1.0777 0.0849 0.043 Uiso 1 1 calc R
C19 C 0.3047(2) 0.4994(2) 0.0906(2) 0.0351(7) Uani 1 1 d .
H19A H 0.2452 0.4397 0.0854 0.053 Uiso 1 1 calc GR
H19B H 0.3571 0.5077 0.1456 0.053 Uiso 1 1 calc GR
H19C H 0.3365 0.4829 0.0284 0.053 Uiso 1 1 calc GR
C20 C 0.1560(2) 0.9024(2) 0.1641(2) 0.0340(6) Uani 1 1 d .
H20A H 0.1706 0.9311 0.1099 0.051 Uiso 1 1 calc GR
H20B H 0.1915 0.9566 0.2273 0.051 Uiso 1 1 calc GR
H20C H 0.0800 0.8871 0.1672 0.051 Uiso 1 1 calc GR
C21 C 0.2012(2) 0.5855(2) 0.2788(2) 0.0308(6) Uani 1 1 d .
H21 H 0.2263 0.5202 0.2675 0.037 Uiso 1 1 calc R
C22 C 0.1499(2) 0.6256(2) 0.3641(2) 0.0313(6) Uani 1 1 d .
C23 C 0.1143(2) 0.7261(2) 0.3825(2) 0.0329(6) Uani 1 1 d .
C24 C 0.1287(2) 0.7835(2) 0.3132(2) 0.0314(6) Uani 1 1 d .
H24 H 0.1047 0.8493 0.3245 0.038 Uiso 1 1 calc R
C25 C 0.1720(3) 0.4797(3) 0.4294(2) 0.0366(7) Uani 1 1 d .
H25A H 0.2481 0.4955 0.4232 0.044 Uiso 1 1 calc R
H25B H 0.1368 0.4171 0.3702 0.044 Uiso 1 1 calc R
C26 C 0.1547(3) 0.4512(2) 0.5241(2) 0.0376(7) Uani 1 1 d .
H26A H 0.0789 0.4406 0.5318 0.045 Uiso 1 1 calc R
H26B H 0.1762 0.3816 0.5170 0.045 Uiso 1 1 calc R
C27 C 0.1577(3) 0.6203(3) 0.6638(2) 0.0381(7) Uani 1 1 d .
H27A H 0.0848 0.5857 0.6682 0.046 Uiso 1 1 calc R
H27B H 0.1546 0.6700 0.6253 0.046 Uiso 1 1 calc R
C28 C 0.2155(2) 0.6854(3) 0.7691(2) 0.0370(7) Uani 1 1 d .
H28A H 0.1691 0.7283 0.8097 0.044 Uiso 1 1 calc R
H28B H 0.2333 0.6343 0.8017 0.044 Uiso 1 1 calc R
C29 C 0.3709(3) 0.8141(3) 0.8616(2) 0.0372(7) Uani 1 1 d .
H29A H 0.3974 0.7604 0.8855 0.045 Uiso 1 1 calc R
H29B H 0.3242 0.8481 0.9089 0.045 Uiso 1 1 calc R
C30 C 0.0361(2) 0.8626(2) 0.4978(2) 0.0354(7) Uani 1 1 d .
H30A H -0.0179 0.8623 0.4464 0.043 Uiso 1 1 calc R
H30B H 0.0973 0.9225 0.5050 0.043 Uiso 1 1 calc R
C31 C -0.0088(3) 0.8782(3) 0.5976(2) 0.0381(7) Uani 1 1 d .
H31A H -0.0479 0.9377 0.6111 0.046 Uiso 1 1 calc R
H31B H -0.0584 0.8103 0.5940 0.046 Uiso 1 1 calc R
C32 C 0.0397(3) 0.9064(3) 0.7720(2) 0.0407(7) Uani 1 1 d .
H32A H 0.0241 0.8313 0.7745 0.049 Uiso 1 1 calc R
H32B H -0.0255 0.9348 0.7798 0.049 Uiso 1 1 calc R
C33 C 0.1262(3) 0.9798(3) 0.8569(2) 0.0406(7) Uani 1 1 d .
H33A H 0.1088 0.9711 0.9208 0.049 Uiso 1 1 calc R
H33B H 0.1946 0.9593 0.8436 0.049 Uiso 1 1 calc R
C34 C 0.1905(2) 1.1734(3) 0.9538(2) 0.0402(7) Uani 1 1 d .
H34A H 0.1579 1.1599 1.0108 0.048 Uiso 1 1 calc R
H34B H 0.1831 1.2468 0.9550 0.048 Uiso 1 1 calc R
O9 O 0.7713(2) -0.2334(2) 0.39069(19) 0.0511(6) Uani 1 1 d .
N1 N 0.5167(2) 0.3436(2) 0.5839(2) 0.0454(7) Uani 1 1 d .
H1 H 0.4866 0.3997 0.6026 0.054 Uiso 1 1 calc R
C35 C 0.5142(3) 0.2758(3) 0.6389(3) 0.0435(8) Uani 1 1 d .
H35 H 0.4806 0.2912 0.6976 0.052 Uiso 1 1 calc R
C36 C 0.5593(3) 0.1852(3) 0.6115(2) 0.0398(7) Uani 1 1 d .
H36 H 0.5575 0.1405 0.6517 0.048 Uiso 1 1 calc R
C37 C 0.6088(2) 0.1594(3) 0.5221(2) 0.0376(7) Uani 1 1 d .
C38 C 0.6131(3) 0.2344(3) 0.4684(3) 0.0450(8) Uani 1 1 d .
H38 H 0.6484 0.2228 0.4107 0.054 Uiso 1 1 calc R
C39 C 0.5662(3) 0.3239(3) 0.4997(3) 0.0491(9) Uani 1 1 d .
H39 H 0.5685 0.3718 0.4624 0.059 Uiso 1 1 calc R
C40 C 0.6533(2) 0.0579(3) 0.4869(2) 0.0371(7) Uani 1 1 d .
C41 C 0.6692(3) -0.0051(3) 0.5494(2) 0.0390(7) Uani 1 1 d .
H41 H 0.6517 0.0182 0.6154 0.047 Uiso 1 1 calc R
C42 C 0.7091(3) -0.0990(3) 0.5166(2) 0.0406(7) Uani 1 1 d .
H42 H 0.7196 -0.1381 0.5602 0.049 Uiso 1 1 calc R
C43 C 0.7342(3) -0.1365(3) 0.4169(3) 0.0412(8) Uani 1 1 d .
C44 C 0.7209(3) -0.0766(3) 0.3523(2) 0.0427(8) Uani 1 1 d .
H44 H 0.7388 -0.1005 0.2865 0.051 Uiso 1 1 calc R
C45 C 0.6806(3) 0.0192(3) 0.3876(2) 0.0396(7) Uani 1 1 d .
H45 H 0.6714 0.0589 0.3443 0.048 Uiso 1 1 calc R
C46 C 0.7963(4) -0.2770(4) 0.2886(3) 0.0577(10) Uani 1 1 d .
H46A H 0.7328 -0.2940 0.2418 0.087 Uiso 1 1 calc GR
H46B H 0.8228 -0.3435 0.2803 0.087 Uiso 1 1 calc GR
H46C H 0.8502 -0.2225 0.2756 0.087 Uiso 1 1 calc GR
P1 P 0.67628(7) 0.73461(8) 0.73015(7) 0.0424(3) Uani 1 1 d .
F1 F 0.71869(18) 0.84761(17) 0.82303(17) 0.0558(6) Uani 1 1 d .
F2 F 0.57447(17) 0.70275(17) 0.78678(17) 0.0539(6) Uani 1 1 d .
F3 F 0.6085(2) 0.7987(2) 0.67764(18) 0.0670(7) Uani 1 1 d .
F4 F 0.6308(2) 0.6215(2) 0.63636(19) 0.0712(7) Uani 1 1 d .
F5 F 0.77604(18) 0.7641(2) 0.67326(18) 0.0607(6) Uani 1 1 d .
F6 F 0.74422(18) 0.67206(18) 0.78324(17) 0.0564(6) Uani 1 1 d .
O10 O 0.4124(2) 0.5067(2) 0.6756(3) 0.0682(9) Uani 1 1 d .
H10A H 0.4584 0.5666 0.7063 0.102 Uiso 1 1 d G
H10B H 0.3530 0.5222 0.6616 0.102 Uiso 1 1 d G

loop_
_atom_site_aniso_label
_atom_site_aniso_U_11
_atom_site_aniso_U_22
_atom_site_aniso_U_33
_atom_site_aniso_U_23
_atom_site_aniso_U_13
_atom_site_aniso_U_12
O1 0.0194(10) 0.0453(12) 0.0425(11) 0.0156(10) -0.0036(9) 0.0016(8)
O2 0.0207(10) 0.0318(11) 0.0470(12) 0.0129(9) -0.0037(9) -0.0043(8)
O3 0.0401(13) 0.0348(11) 0.0378(11) 0.0157(10) 0.0032(10) 0.0069(9)
O4 0.0334(12) 0.0372(12) 0.0395(11) 0.0074(10) -0.0092(10) 0.0005(9)
O5 0.0303(12) 0.0376(11) 0.0348(11) 0.0110(9) -0.0032(9) -0.0099(9)
O6 0.0446(14) 0.0326(11) 0.0410(12) 0.0124(10) 0.0131(10) 0.0070(9)
O7 0.0259(12) 0.0603(15) 0.0355(11) 0.0100(11) -0.0004(9) -0.0026(10)
O8 0.0260(11) 0.0390(12) 0.0436(12) 0.0105(10) -0.0058(10) -0.0003(9)
C1 0.0203(14) 0.0328(14) 0.0384(15) 0.0114(13) -0.0005(12) -0.0032(11)
C2 0.0248(15) 0.0364(15) 0.0399(15) 0.0186(13) -0.0031(12) -0.0025(11)
C3 0.0213(15) 0.0521(19) 0.0349(15) 0.0159(14) -0.0043(12) -0.0073(13)
C4 0.0266(16) 0.0424(17) 0.0359(15) 0.0109(14) -0.0032(13) -0.0106(13)
C5 0.0270(15) 0.0338(15) 0.0358(15) 0.0086(13) 0.0007(12) -0.0054(11)
C6 0.0194(14) 0.0329(14) 0.0325(13) 0.0129(12) -0.0003(11) -0.0042(10)
C7 0.0226(14) 0.0310(14) 0.0320(13) 0.0105(12) -0.0042(12) -0.0018(11)
C8 0.0223(14) 0.0298(14) 0.0289(13) 0.0073(11) -0.0045(11) -0.0006(10)
C9 0.0189(14) 0.0318(14) 0.0347(14) 0.0100(12) -0.0068(12) -0.0059(11)
C10 0.0205(14) 0.0304(14) 0.0343(14) 0.0117(12) -0.0032(11) -0.0008(10)
C11 0.0196(14) 0.0334(14) 0.0310(13) 0.0112(11) -0.0053(11) -0.0016(11)
C12 0.0211(14) 0.0303(14) 0.0304(13) 0.0089(11) -0.0016(11) -0.0005(10)
C13 0.0252(15) 0.0326(14) 0.0335(14) 0.0108(12) -0.0029(12) 0.0020(11)
C14 0.0187(14) 0.0380(15) 0.0342(14) 0.0102(12) -0.0061(11) -0.0022(11)
C15 0.0200(14) 0.0345(15) 0.0355(14) 0.0133(12) -0.0045(11) -0.0049(11)
C16 0.0226(14) 0.0316(14) 0.0338(14) 0.0086(12) -0.0032(12) 0.0011(11)
C17 0.0243(16) 0.0505(19) 0.0395(16) 0.0122(15) -0.0019(13) 0.0025(13)
C18 0.0242(15) 0.0369(16) 0.0437(16) 0.0153(14) -0.0026(13) -0.0017(12)
C19 0.0295(16) 0.0318(15) 0.0405(15) 0.0113(13) 0.0015(13) 0.0006(12)
C20 0.0279(15) 0.0328(15) 0.0407(15) 0.0140(13) -0.0014(13) 0.0039(11)
C21 0.0216(14) 0.0289(14) 0.0373(15) 0.0091(12) -0.0058(12) 0.0007(10)
C22 0.0262(15) 0.0303(14) 0.0327(14) 0.0125(12) -0.0058(12) -0.0057(11)
C23 0.0250(15) 0.0332(15) 0.0333(14) 0.0075(12) -0.0020(12) -0.0026(11)
C24 0.0271(15) 0.0269(13) 0.0356(14) 0.0086(12) -0.0035(12) 0.0000(11)
C25 0.0340(17) 0.0320(15) 0.0389(15) 0.0087(13) -0.0037(13) 0.0030(12)
C26 0.0347(17) 0.0322(15) 0.0392(16) 0.0087(13) -0.0040(13) -0.0002(12)
C27 0.0313(17) 0.0383(16) 0.0379(16) 0.0104(14) -0.0041(13) -0.0024(12)
C28 0.0271(16) 0.0392(16) 0.0365(15) 0.0102(13) 0.0010(13) -0.0073(12)
C29 0.0309(16) 0.0338(15) 0.0373(15) 0.0087(13) -0.0074(13) -0.0069(12)
C30 0.0254(15) 0.0351(15) 0.0403(16) 0.0094(13) -0.0008(13) 0.0006(12)
C31 0.0308(16) 0.0407(17) 0.0364(15) 0.0077(14) -0.0003(13) 0.0033(13)
C32 0.0314(17) 0.0397(17) 0.0462(18) 0.0108(15) 0.0008(14) 0.0045(13)
C33 0.0390(18) 0.0377(16) 0.0412(16) 0.0112(14) -0.0027(14) 0.0044(13)
C34 0.0253(16) 0.0431(17) 0.0398(16) 0.0022(14) -0.0033(13) 0.0002(13)
O9 0.0472(16) 0.0572(15) 0.0493(14) 0.0191(13) -0.0007(12) 0.0122(12)
N1 0.0337(16) 0.0424(15) 0.0524(17) 0.0136(13) -0.0121(13) -0.0009(12)
C35 0.0334(18) 0.0474(18) 0.0430(17) 0.0152(15) -0.0060(14) -0.0043(14)
C36 0.0319(17) 0.0409(17) 0.0412(16) 0.0138(14) -0.0085(14) -0.0013(13)
C37 0.0234(15) 0.0439(17) 0.0397(16) 0.0159(14) -0.0084(13) -0.0069(12)
C38 0.0397(19) 0.051(2) 0.0428(17) 0.0197(16) -0.0038(15) 0.0016(15)
C39 0.040(2) 0.055(2) 0.053(2) 0.0279(18) -0.0088(16) -0.0014(16)
C40 0.0252(15) 0.0460(17) 0.0364(15) 0.0189(14) -0.0073(13) -0.0072(12)
C41 0.0283(16) 0.0470(18) 0.0366(15) 0.0133(14) -0.0037(13) -0.0002(13)
C42 0.0317(17) 0.0507(19) 0.0380(16) 0.0199(15) -0.0034(13) -0.0013(14)
C43 0.0257(16) 0.0439(18) 0.0486(18) 0.0145(15) -0.0032(14) -0.0010(13)
C44 0.0329(18) 0.052(2) 0.0361(16) 0.0150(15) -0.0048(14) -0.0060(14)
C45 0.0282(16) 0.0479(18) 0.0394(16) 0.0178(15) -0.0041(13) -0.0030(13)
C46 0.058(3) 0.064(2) 0.047(2) 0.0100(19) 0.0032(19) 0.019(2)
P1 0.0360(5) 0.0460(5) 0.0463(5) 0.0175(4) 0.0034(4) 0.0082(4)
F1 0.0514(14) 0.0443(12) 0.0662(14) 0.0180(11) 0.0010(11) 0.0002(9)
F2 0.0442(13) 0.0514(12) 0.0605(13) 0.0158(11) 0.0111(10) 0.0010(9)
F3 0.0547(15) 0.105(2) 0.0635(14) 0.0442(14) 0.0148(12) 0.0408(14)
F4 0.0512(15) 0.0760(16) 0.0643(15) -0.0038(13) -0.0010(12) 0.0119(12)
F5 0.0443(13) 0.0810(16) 0.0711(15) 0.0409(14) 0.0143(11) 0.0191(11)
F6 0.0550(14) 0.0579(13) 0.0659(14) 0.0306(12) 0.0054(11) 0.0190(11)
O10 0.0374(16) 0.0525(16) 0.095(2) 0.0046(16) -0.0140(16) 0.0063(12)

loop_
_atom_type_symbol
_atom_type_description
_atom_type_scat_dispersion_real
_atom_type_scat_dispersion_imag
_atom_type_scat_source
C C 0.0033 0.0016 'International Tables Vol C Tables 4.2.6.8 and 6.1.1.4'
H H 0.0000 0.0000 'International Tables Vol C Tables 4.2.6.8 and 6.1.1.4'
F F 0.0171 0.0103 'International Tables Vol C Tables 4.2.6.8 and 6.1.1.4'
N N 0.0061 0.0033 'International Tables Vol C Tables 4.2.6.8 and 6.1.1.4'
O O 0.0106 0.0060 'International Tables Vol C Tables 4.2.6.8 and 6.1.1.4'
P P 0.1023 0.0942 'International Tables Vol C Tables 4.2.6.8 and 6.1.1.4'

loop_
_geom_angle_atom_site_label_1
_geom_angle_atom_site_label_2
_geom_angle_atom_site_label_3
_geom_angle
_geom_angle_site_symmetry_1
_geom_angle_site_symmetry_3
C14 O1 C17 115.9(2) . .
C15 O2 C18 116.3(2) . .
C22 O3 C25 118.6(2) . .
C27 O4 C26 114.6(2) . .
C29 O5 C28 110.1(2) . .
C23 O6 C30 118.3(2) . .
C31 O7 C32 114.0(2) . .
C34 O8 C33 113.9(2) . .
C2 C1 C6 120.1(3) . .
C2 C1 C10 125.9(3) . .
C6 C1 C10 113.9(2) . .
C1 C2 H2 120.3 . .
C1 C2 C3 119.5(3) . .
C3 C2 H2 120.3 . .
C2 C3 H3 119.6 . .
C4 C3 C2 120.8(3) . .
C4 C3 H3 119.6 . .
C3 C4 H4 119.7 . .
C3 C4 C5 120.6(3) . .
C5 C4 H4 119.7 . .
C4 C5 H5 120.2 . .
C6 C5 C4 119.6(3) . .
C6 C5 H5 120.2 . .
C1 C6 C7 114.0(2) . .
C5 C6 C1 119.4(3) . .
C5 C6 C7 126.6(3) . .
C6 C7 C8 104.0(2) . .
C6 C7 C12 105.1(2) . .
C8 C7 C12 104.7(2) . .
C19 C7 C6 113.9(2) . .
C19 C7 C8 113.9(2) . .
C19 C7 C12 114.1(2) . .
C9 C8 C7 114.0(2) . .
C9 C8 C21 119.9(3) . .
C21 C8 C7 126.1(3) . .
C8 C9 C10 114.3(3) . .
C24 C9 C8 120.7(3) . .
C24 C9 C10 125.0(3) . .
C9 C10 C1 103.4(2) . .
C9 C10 C11 104.8(2) . .
C11 C10 C1 104.8(2) . .
C20 C10 C1 113.4(2) . .
C20 C10 C9 114.2(2) . .
C20 C10 C11 115.1(2) . .
C12 C11 C10 114.4(2) . .
C12 C11 C16 120.6(3) . .
C16 C11 C10 125.0(3) . .
C11 C12 C7 114.0(3) . .
C13 C12 C7 126.0(3) . .
C13 C12 C11 120.0(3) . .
C12 C13 H13 119.9 . .
C12 C13 C14 120.2(3) . .
C14 C13 H13 119.9 . .
O1 C14 C13 118.0(3) . .
O1 C14 C15 122.2(2) . .
C15 C14 C13 119.8(3) . .
O2 C15 C14 116.4(3) . .
O2 C15 C16 123.9(3) . .
C14 C15 C16 119.7(2) . .
C11 C16 C15 119.7(3) . .
C11 C16 H16 120.1 . .
C15 C16 H16 120.1 . .
O1 C17 H17A 110.1 . .
O1 C17 H17B 110.1 . .
O1 C17 C34 107.9(3) . 2_676
H17A C17 H17B 108.4 . .
C34 C17 H17A 110.1 2_676 .
C34 C17 H17B 110.1 2_676 .
O2 C18 H18A 110.0 . .
O2 C18 H18B 110.0 . .
O2 C18 C29 108.6(3) . 2_676
H18A C18 H18B 108.4 . .
C29 C18 H18A 110.0 2_676 .
C29 C18 H18B 110.0 2_676 .
C7 C19 H19A 109.5 . .
C7 C19 H19B 109.5 . .
C7 C19 H19C 109.5 . .
H19A C19 H19B 109.5 . .
H19A C19 H19C 109.5 . .
H19B C19 H19C 109.5 . .
C10 C20 H20A 109.5 . .
C10 C20 H20B 109.5 . .
C10 C20 H20C 109.5 . .
H20A C20 H20B 109.5 . .
H20A C20 H20C 109.5 . .
H20B C20 H20C 109.5 . .
C8 C21 H21 120.0 . .
C22 C21 C8 120.0(3) . .
C22 C21 H21 120.0 . .
O3 C22 C21 125.6(3) . .
O3 C22 C23 114.5(3) . .
C21 C22 C23 119.9(3) . .
O6 C23 C22 114.6(2) . .
O6 C23 C24 125.8(3) . .
C24 C23 C22 119.6(3) . .
C9 C24 C23 120.0(3) . .
C9 C24 H24 120.0 . .
C23 C24 H24 120.0 . .
O3 C25 H25A 109.9 . .
O3 C25 H25B 109.9 . .
O3 C25 C26 108.9(3) . .
H25A C25 H25B 108.3 . .
C26 C25 H25A 109.9 . .
C26 C25 H25B 109.9 . .
O4 C26 C25 112.6(3) . .
O4 C26 H26A 109.1 . .
O4 C26 H26B 109.1 . .
C25 C26 H26A 109.1 . .
C25 C26 H26B 109.1 . .
H26A C26 H26B 107.8 . .
O4 C27 H27A 109.9 . .
O4 C27 H27B 109.9 . .
O4 C27 C28 108.9(3) . .
H27A C27 H27B 108.3 . .
C28 C27 H27A 109.9 . .
C28 C27 H27B 109.9 . .
O5 C28 C27 110.0(2) . .
O5 C28 H28A 109.7 . .
O5 C28 H28B 109.7 . .
C27 C28 H28A 109.7 . .
C27 C28 H28B 109.7 . .
H28A C28 H28B 108.2 . .
O5 C29 C18 109.7(2) . 2_676
O5 C29 H29A 109.7 . .
O5 C29 H29B 109.7 . .
C18 C29 H29A 109.7 2_676 .
C18 C29 H29B 109.7 2_676 .
H29A C29 H29B 108.2 . .
O6 C30 H30A 110.4 . .
O6 C30 H30B 110.4 . .
O6 C30 C31 106.8(2) . .
H30A C30 H30B 108.6 . .
C31 C30 H30A 110.4 . .
C31 C30 H30B 110.4 . .
O7 C31 C30 110.1(3) . .
O7 C31 H31A 109.6 . .
O7 C31 H31B 109.6 . .
C30 C31 H31A 109.6 . .
C30 C31 H31B 109.6 . .
H31A C31 H31B 108.1 . .
O7 C32 H32A 109.8 . .
O7 C32 H32B 109.8 . .
O7 C32 C33 109.2(3) . .
H32A C32 H32B 108.3 . .
C33 C32 H32A 109.8 . .
C33 C32 H32B 109.8 . .
O8 C33 C32 107.8(3) . .
O8 C33 H33A 110.1 . .
O8 C33 H33B 110.1 . .
C32 C33 H33A 110.1 . .
C32 C33 H33B 110.1 . .
H33A C33 H33B 108.5 . .
O8 C34 C17 115.0(3) . 2_676
O8 C34 H34A 108.5 . .
O8 C34 H34B 108.5 . .
C17 C34 H34A 108.5 2_676 .
C17 C34 H34B 108.5 2_676 .
H34A C34 H34B 107.5 . .
C43 O9 C46 117.4(3) . .
C35 N1 H1 120.0 . .
C35 N1 C39 120.1(3) . .
C39 N1 H1 120.0 . .
N1 C35 H35 119.0 . .
N1 C35 C36 122.0(3) . .
C36 C35 H35 119.0 . .
C35 C36 H36 120.1 . .
C35 C36 C37 119.8(3) . .
C37 C36 H36 120.1 . .
C36 C37 C40 121.2(3) . .
C38 C37 C36 116.5(3) . .
C38 C37 C40 122.3(3) . .
C37 C38 H38 119.5 . .
C39 C38 C37 120.9(3) . .
C39 C38 H38 119.5 . .
N1 C39 C38 120.6(3) . .
N1 C39 H39 119.7 . .
C38 C39 H39 119.7 . .
C41 C40 C37 122.4(3) . .
C45 C40 C37 120.8(3) . .
C45 C40 C41 116.8(3) . .
C40 C41 H41 118.8 . .
C42 C41 C40 122.4(3) . .
C42 C41 H41 118.8 . .
C41 C42 H42 120.2 . .
C41 C42 C43 119.6(3) . .
C43 C42 H42 120.2 . .
O9 C43 C42 115.0(3) . .
O9 C43 C44 124.8(3) . .
C44 C43 C42 120.3(3) . .
C43 C44 H44 120.4 . .
C45 C44 C43 119.1(3) . .
C45 C44 H44 120.4 . .
C40 C45 H45 119.1 . .
C44 C45 C40 121.9(3) . .
C44 C45 H45 119.1 . .
O9 C46 H46A 109.5 . .
O9 C46 H46B 109.5 . .
O9 C46 H46C 109.5 . .
H46A C46 H46B 109.5 . .
H46A C46 H46C 109.5 . .
H46B C46 H46C 109.5 . .
F1 P1 F2 90.33(13) . .
F1 P1 F3 89.46(15) . .
F1 P1 F4 178.63(13) . .
F1 P1 F6 89.98(14) . .
F3 P1 F2 89.81(14) . .
F4 P1 F2 88.83(14) . .
F4 P1 F3 89.46(17) . .
F5 P1 F1 90.50(14) . .
F5 P1 F2 179.14(14) . .
F5 P1 F3 90.39(14) . .
F5 P1 F4 90.34(15) . .
F5 P1 F6 89.57(14) . .
F6 P1 F2 90.23(14) . .
F6 P1 F3 179.43(16) . .
F6 P1 F4 91.11(15) . .
H10A O10 H10B 109.5 . .

loop_
_geom_bond_atom_site_label_1
_geom_bond_atom_site_label_2
_geom_bond_distance
_geom_bond_site_symmetry_2
O1 C14 1.385(4) .
O1 C17 1.431(4) .
O2 C15 1.379(3) .
O2 C18 1.430(4) .
O3 C22 1.370(3) .
O3 C25 1.430(4) .
O4 C26 1.440(4) .
O4 C27 1.433(4) .
O5 C28 1.436(3) .
O5 C29 1.427(4) .
O6 C23 1.369(4) .
O6 C30 1.420(4) .
O7 C31 1.418(4) .
O7 C32 1.424(4) .
O8 C33 1.432(4) .
O8 C34 1.427(4) .
C1 C2 1.391(4) .
C1 C6 1.405(4) .
C1 C10 1.550(4) .
C2 H2 0.9300 .
C2 C3 1.403(4) .
C3 H3 0.9300 .
C3 C4 1.358(5) .
C4 H4 0.9300 .
C4 C5 1.404(4) .
C5 H5 0.9300 .
C5 C6 1.399(4) .
C6 C7 1.540(4) .
C7 C8 1.543(4) .
C7 C12 1.546(4) .
C7 C19 1.520(4) .
C8 C9 1.394(4) .
C8 C21 1.402(4) .
C9 C10 1.543(4) .
C9 C24 1.385(4) .
C10 C11 1.548(4) .
C10 C20 1.521(4) .
C11 C12 1.391(4) .
C11 C16 1.395(4) .
C12 C13 1.390(4) .
C13 H13 0.9300 .
C13 C14 1.405(4) .
C14 C15 1.402(4) .
C15 C16 1.407(4) .
C16 H16 0.9300 .
C17 H17A 0.9700 .
C17 H17B 0.9700 .
C17 C34 1.528(5) 2_676
C18 H18A 0.9700 .
C18 H18B 0.9700 .
C18 C29 1.521(4) 2_676
C19 H19A 0.9600 .
C19 H19B 0.9600 .
C19 H19C 0.9600 .
C20 H20A 0.9600 .
C20 H20B 0.9600 .
C20 H20C 0.9600 .
C21 H21 0.9300 .
C21 C22 1.393(4) .
C22 C23 1.412(4) .
C23 C24 1.403(4) .
C24 H24 0.9300 .
C25 H25A 0.9700 .
C25 H25B 0.9700 .
C25 C26 1.505(4) .
C26 H26A 0.9700 .
C26 H26B 0.9700 .
C27 H27A 0.9700 .
C27 H27B 0.9700 .
C27 C28 1.513(4) .
C28 H28A 0.9700 .
C28 H28B 0.9700 .
C29 C18 1.521(4) 2_676
C29 H29A 0.9700 .
C29 H29B 0.9700 .
C30 H30A 0.9700 .
C30 H30B 0.9700 .
C30 C31 1.508(4) .
C31 H31A 0.9700 .
C31 H31B 0.9700 .
C32 H32A 0.9700 .
C32 H32B 0.9700 .
C32 C33 1.512(4) .
C33 H33A 0.9700 .
C33 H33B 0.9700 .
C34 C17 1.528(5) 2_676
C34 H34A 0.9700 .
C34 H34B 0.9700 .
O9 C43 1.373(4) .
O9 C46 1.437(5) .
N1 H1 0.8600 .
N1 C35 1.342(4) .
N1 C39 1.343(5) .
C35 H35 0.9300 .
C35 C36 1.359(5) .
C36 H36 0.9300 .
C36 C37 1.405(5) .
C37 C38 1.405(4) .
C37 C40 1.482(5) .
C38 H38 0.9300 .
C38 C39 1.364(5) .
C39 H39 0.9300 .
C40 C41 1.409(4) .
C40 C45 1.407(5) .
C41 H41 0.9300 .
C41 C42 1.361(5) .
C42 H42 0.9300 .
C42 C43 1.402(5) .
C43 C44 1.392(5) .
C44 H44 0.9300 .
C44 C45 1.387(5) .
C45 H45 0.9300 .
C46 H46A 0.9600 .
C46 H46B 0.9600 .
C46 H46C 0.9600 .
P1 F1 1.593(3) .
P1 F2 1.617(2) .
P1 F3 1.607(2) .
P1 F4 1.606(3) .
P1 F5 1.591(3) .
P1 F6 1.597(2) .
O10 H10A 0.8501 .
O10 H10B 0.8502 .

loop_
_geom_hbond_atom_site_label_D
_geom_hbond_atom_site_label_H
_geom_hbond_atom_site_label_A
_geom_hbond_distance_DH
_geom_hbond_distance_HA
_geom_hbond_distance_DA
_geom_hbond_angle_DHA
N1 H1 O10 0.86 1.88 2.719(5) 162.9
O10 H10A F2 0.85 2.04 2.887(4) 174.9
O10 H10A F4 0.85 2.53 3.074(5) 122.5
O10 H10B O4 0.85 1.92 2.768(4) 171.5

loop_
_geom_torsion_atom_site_label_1
_geom_torsion_atom_site_label_2
_geom_torsion_atom_site_label_3
_geom_torsion_atom_site_label_4
_geom_torsion
_geom_torsion_site_symmetry_4
O1 C14 C15 O2 3.8(4) .
O1 C14 C15 C16 -175.2(3) .
O2 C15 C16 C11 -179.5(3) .
O3 C22 C23 O6 2.2(4) .
O3 C22 C23 C24 -177.9(2) .
O3 C25 C26 O4 -65.6(3) .
O4 C27 C28 O5 74.4(3) .
O6 C23 C24 C9 179.2(3) .
O6 C30 C31 O7 73.8(3) .
O7 C32 C33 O8 70.1(3) .
C1 C2 C3 C4 -1.0(4) .
C1 C6 C7 C8 55.1(3) .
C1 C6 C7 C12 -54.7(3) .
C1 C6 C7 C19 179.7(2) .
C1 C10 C11 C12 -54.5(3) .
C1 C10 C11 C16 126.2(3) .
C2 C1 C6 C5 1.0(4) .
C2 C1 C6 C7 -177.7(3) .
C2 C1 C10 C9 122.3(3) .
C2 C1 C10 C11 -128.2(3) .
C2 C1 C10 C20 -1.9(4) .
C2 C3 C4 C5 0.9(4) .
C3 C4 C5 C6 0.2(4) .
C4 C5 C6 C1 -1.1(4) .
C4 C5 C6 C7 177.4(3) .
C5 C6 C7 C8 -123.5(3) .
C5 C6 C7 C12 126.8(3) .
C5 C6 C7 C19 1.2(4) .
C6 C1 C2 C3 0.0(4) .
C6 C1 C10 C9 -55.4(3) .
C6 C1 C10 C11 54.1(3) .
C6 C1 C10 C20 -179.7(2) .
C6 C7 C8 C9 -55.0(3) .
C6 C7 C8 C21 122.8(3) .
C6 C7 C12 C11 54.6(3) .
C6 C7 C12 C13 -125.6(3) .
C7 C8 C9 C10 -0.8(3) .
C7 C8 C9 C24 178.1(2) .
C7 C8 C21 C22 -177.0(2) .
C7 C12 C13 C14 -178.3(3) .
C8 C7 C12 C11 -54.7(3) .
C8 C7 C12 C13 125.1(3) .
C8 C9 C10 C1 55.8(3) .
C8 C9 C10 C11 -53.7(3) .
C8 C9 C10 C20 179.5(2) .
C8 C9 C24 C23 -0.2(4) .
C8 C21 C22 O3 177.9(3) .
C8 C21 C22 C23 -1.5(4) .
C9 C8 C21 C22 0.7(4) .
C9 C10 C11 C12 54.0(3) .
C9 C10 C11 C16 -125.3(3) .
C10 C1 C2 C3 -177.6(3) .
C10 C1 C6 C5 178.9(2) .
C10 C1 C6 C7 0.2(3) .
C10 C9 C24 C23 178.6(2) .
C10 C11 C12 C7 0.2(3) .
C10 C11 C12 C13 -179.6(2) .
C10 C11 C16 C15 179.2(3) .
C11 C12 C13 C14 1.5(4) .
C12 C7 C8 C9 55.1(3) .
C12 C7 C8 C21 -127.1(3) .
C12 C11 C16 C15 -0.1(4) .
C12 C13 C14 O1 174.9(3) .
C12 C13 C14 C15 -2.3(4) .
C13 C14 C15 O2 -179.2(3) .
C13 C14 C15 C16 1.9(4) .
C14 O1 C17 C34 176.4(3) 2_676
C14 C15 C16 C11 -0.7(4) .
C15 O2 C18 C29 -172.5(2) 2_676
C16 C11 C12 C7 179.6(2) .
C16 C11 C12 C13 -0.3(4) .
C17 O1 C14 C13 114.9(3) .
C17 O1 C14 C15 -68.0(4) .
C18 O2 C15 C14 169.9(3) .
C18 O2 C15 C16 -11.2(4) .
C19 C7 C8 C9 -179.6(2) .
C19 C7 C8 C21 -1.9(4) .
C19 C7 C12 C11 -179.9(2) .
C19 C7 C12 C13 -0.1(4) .
C20 C10 C11 C12 -179.6(2) .
C20 C10 C11 C16 1.0(4) .
C21 C8 C9 C10 -178.7(2) .
C21 C8 C9 C24 0.2(4) .
C21 C22 C23 O6 -178.3(2) .
C21 C22 C23 C24 1.6(4) .
C22 O3 C25 C26 170.1(2) .
C22 C23 C24 C9 -0.7(4) .
C23 O6 C30 C31 -178.2(2) .
C24 C9 C10 C1 -123.0(3) .
C24 C9 C10 C11 127.5(3) .
C24 C9 C10 C20 0.7(4) .
C25 O3 C22 C21 7.5(4) .
C25 O3 C22 C23 -173.0(2) .
C26 O4 C27 C28 165.2(2) .
C27 O4 C26 C25 90.4(3) .
C28 O5 C29 C18 -172.4(3) 2_676
C29 O5 C28 C27 -175.5(3) .
C30 O6 C23 C22 175.9(2) .
C30 O6 C23 C24 -4.0(4) .
C31 O7 C32 C33 -156.2(3) .
C32 O7 C31 C30 -172.0(3) .
C33 O8 C34 C17 65.4(4) 2_676
C34 O8 C33 C32 165.0(3) .
O9 C43 C44 C45 178.7(3) .
N1 C35 C36 C37 -1.1(5) .
C35 N1 C39 C38 0.9(5) .
C35 C36 C37 C38 3.2(4) .
C35 C36 C37 C40 -176.5(3) .
C36 C37 C38 C39 -3.3(5) .
C36 C37 C40 C41 -13.5(4) .
C36 C37 C40 C45 165.6(3) .
C37 C38 C39 N1 1.4(5) .
C37 C40 C41 C42 179.3(3) .
C37 C40 C45 C44 -179.0(3) .
C38 C37 C40 C41 166.8(3) .
C38 C37 C40 C45 -14.1(4) .
C39 N1 C35 C36 -1.0(5) .
C40 C37 C38 C39 176.4(3) .
C40 C41 C42 C43 -1.0(5) .
C41 C40 C45 C44 0.2(4) .
C41 C42 C43 O9 -178.4(3) .
C41 C42 C43 C44 1.5(5) .
C42 C43 C44 C45 -1.2(5) .
C43 C44 C45 C40 0.3(5) .
C45 C40 C41 C42 0.2(4) .
C46 O9 C43 C42 178.8(3) .
C46 O9 C43 C44 -1.1(5) .
